data_1562591
loop_
_publ_author_name
'Liu, Sui-Jun'
'Zeng, Yong-Fei'
'Hu, Xin'
'Xue, Li'
'Han, Song-De'
'Jia, Ji-Min'
'Hu, Tong-Liang'

_publ_section_title
;
 Five new Mn(II)/Co(II) coordination polymers constructed from flexible
 multicarboxylate ligands with varying magnetic properties
;
_journal_name_full 'Journal of Solid State Chemistry'
_journal_page_first 197
_journal_page_last 204
_journal_paper_doi 10.1016/j.jssc.2013.05.027
_journal_volume 204
_journal_year 2013
_chemical_formula_moiety 'C30 H46 Mn4 N2 O18'
_chemical_formula_sum 'C30 H46 Mn4 N2 O18'
_chemical_formula_weight 942.45
_space_group_IT_number 14
_space_group_name_Hall '-P 2ybc'
_space_group_name_H-M_alt 'P 1 21/c 1'
_symmetry_cell_setting monoclinic
_symmetry_space_group_name_Hall '-P 2ybc'
_symmetry_space_group_name_H-M 'P 1 21/c 1'
_atom_sites_solution_hydrogens geom
_atom_sites_solution_primary direct
_atom_sites_solution_secondary difmap
_audit_creation_method SHELXL-97
_cell_angle_alpha 90.00
_cell_angle_beta 120.57(2)
_cell_angle_gamma 90.00
_cell_formula_units_Z 4
_cell_length_a 14.368(3)
_cell_length_b 13.606(3)
_cell_length_c 26.886(8)
_cell_measurement_reflns_used 32298
_cell_measurement_temperature 293(2)
_cell_measurement_theta_max 27.7
_cell_measurement_theta_min 3.0
_cell_volume 4525(2)
_computing_cell_refinement 'Bruker XSCANS'
_computing_data_collection 'Bruker XSCANS'
_computing_data_reduction 'Bruker SHELXTL'
_computing_molecular_graphics 'Bruker SHELXTL'
_computing_publication_material 'Bruker SHELXTL'
_computing_structure_refinement 'SHELXL-97 (Sheldrick, 1997)'
_computing_structure_solution 'SHELXS-97 (Sheldrick, 1990)'
_diffrn_ambient_temperature 293(2)
_diffrn_detector_area_resol_mean 0
_diffrn_measured_fraction_theta_full 0.998
_diffrn_measured_fraction_theta_max 0.998
_diffrn_measurement_device_type scx-mini
_diffrn_measurement_method '\w scan'
_diffrn_radiation_monochromator graphite
_diffrn_radiation_source 'fine-focus sealed tube'
_diffrn_radiation_type MoK\a
_diffrn_radiation_wavelength 0.71073
_diffrn_reflns_av_R_equivalents 0.0835
_diffrn_reflns_av_sigmaI/netI 0.0667
_diffrn_reflns_limit_h_max 17
_diffrn_reflns_limit_h_min -17
_diffrn_reflns_limit_k_max 16
_diffrn_reflns_limit_k_min -16
_diffrn_reflns_limit_l_max 31
_diffrn_reflns_limit_l_min -31
_diffrn_reflns_number 37582
_diffrn_reflns_theta_full 25.02
_diffrn_reflns_theta_max 25.02
_diffrn_reflns_theta_min 2.99
_diffrn_standards_decay_% 0
_diffrn_standards_interval_count 0
_diffrn_standards_interval_time 0
_diffrn_standards_number 0
_exptl_absorpt_coefficient_mu 1.156
_exptl_absorpt_correction_T_max 0.841
_exptl_absorpt_correction_T_min 0.714
_exptl_absorpt_correction_type multi-scan
_exptl_absorpt_process_details CrystalClear
_exptl_crystal_colour Colorless
_exptl_crystal_density_diffrn 1.383
_exptl_crystal_density_method 'not measured'
_exptl_crystal_description Prism
_exptl_crystal_F_000 1936
_exptl_crystal_size_max 0.40
_exptl_crystal_size_mid 0.25
_exptl_crystal_size_min 0.15
_refine_diff_density_max 1.445
_refine_diff_density_min -0.545
_refine_diff_density_rms 0.133
_refine_ls_extinction_method constr
_refine_ls_goodness_of_fit_ref 1.116
_refine_ls_hydrogen_treatment mixed
_refine_ls_matrix_type full
_refine_ls_number_parameters 467
_refine_ls_number_reflns 7969
_refine_ls_number_restraints 0
_refine_ls_restrained_S_all 1.116
_refine_ls_R_factor_all 0.1244
_refine_ls_R_factor_gt 0.0888
_refine_ls_shift/su_max 0.001
_refine_ls_shift/su_mean 0.000
_refine_ls_structure_factor_coef Fsqd
_refine_ls_weighting_details 'calc w=1/[\s^2^(Fo^2^)+(0.1120P)^2^+19.6023P] where P=(Fo^2^+2Fc^2^)/3'
_refine_ls_weighting_scheme calc
_refine_ls_wR_factor_gt 0.2296
_refine_ls_wR_factor_ref 0.2504
_reflns_number_gt 5744
_reflns_number_total 7969
_reflns_threshold_expression >2sigma(I)
_cod_data_source_file JSSC-2013-204-197.cif
_cod_data_source_block 3
_cod_original_cell_volume 4525.4(19)
_cod_original_sg_symbol_Hall -P2ybc
_cod_original_sg_symbol_H-M P21/c
_cod_database_code 1562591

loop_
_symmetry_equiv_pos_as_xyz
'x, y, z'
'-x, y+1/2, -z+1/2'
'-x, -y, -z'
'x, -y-1/2, z-1/2'

loop_
_atom_site_label
_atom_site_type_symbol
_atom_site_fract_x
_atom_site_fract_y
_atom_site_fract_z
_atom_site_U_iso_or_equiv
_atom_site_adp_type
_atom_site_occupancy
_atom_site_symmetry_multiplicity
_atom_site_calc_flag
_atom_site_refinement_flags
_atom_site_disorder_assembly
_atom_site_disorder_group
Mn1 Mn 1.13266(9) 0.78136(8) 0.66201(5) 0.0337(3) Uani 1 1 d . . .
Mn2 Mn 0.78569(10) 0.51408(8) 0.63350(5) 0.0367(3) Uani 1 1 d . . .
Mn3 Mn 0.78500(9) 0.99848(8) 0.25450(5) 0.0338(3) Uani 1 1 d . . .
Mn4 Mn 0.87524(10) 0.74717(8) 0.61038(5) 0.0354(3) Uani 1 1 d . . .
O1 O 1.0647(5) 0.7711(5) 0.5707(3) 0.0544(16) Uani 1 1 d . . .
O2 O 0.8902(6) 0.7394(5) 0.5358(3) 0.0662(19) Uani 1 1 d . . .
O3 O 0.7811(4) 1.0824(4) 0.3269(2) 0.0423(13) Uani 1 1 d . . .
O4 O 0.7474(5) 0.9257(4) 0.3171(3) 0.0504(15) Uani 1 1 d . . .
O5 O 0.6962(5) 0.7895(4) 0.5537(3) 0.0642(19) Uani 1 1 d . . .
O6 O 0.7424(4) 0.6353(4) 0.5738(2) 0.0422(13) Uani 1 1 d . . .
O9 O 0.9509(5) 0.5171(4) 0.6542(3) 0.0503(15) Uani 1 1 d . . .
O10 O 1.0226(4) 0.6605(3) 0.6536(2) 0.0398(13) Uani 1 1 d . . .
O11 O 1.1937(4) 0.1147(3) 0.7953(2) 0.0385(13) Uani 1 1 d . . .
O12 O 1.1406(6) 0.2551(4) 0.8156(3) 0.0586(18) Uani 1 1 d . . .
O13 O 1.1860(5) 0.7731(4) 0.7540(2) 0.0441(14) Uani 1 1 d . . .
O14 O 1.1698(4) 0.9085(3) 0.7947(2) 0.0391(13) Uani 1 1 d . . .
O17 O 1.2834(5) 0.7088(4) 0.6840(3) 0.0532(16) Uani 1 1 d . . .
O18 O 0.7592(6) 0.4198(4) 0.5600(3) 0.0567(17) Uani 1 1 d . . .
N1 N 1.4628(9) 0.7126(9) 0.7387(5) 0.099(3) Uiso 1 1 d . . .
N2 N 0.7834(7) 0.4034(6) 0.4840(3) 0.062(2) Uani 1 1 d . . .
C1 C 0.9693(10) 0.7552(7) 0.5301(4) 0.057(3) Uani 1 1 d . . .
C2 C 0.9499(10) 0.7563(9) 0.4692(4) 0.080(4) Uani 1 1 d . . .
H2A H 1.0150 0.7346 0.4700 0.096 Uiso 1 1 calc R . .
H2B H 0.8926 0.7102 0.4457 0.096 Uiso 1 1 calc R . .
C3 C 0.9204(13) 0.8524(12) 0.4431(5) 0.117(6) Uani 1 1 d . . .
H3A H 0.9042 0.8447 0.4036 0.140 Uiso 1 1 calc R . .
H3B H 0.9851 0.8926 0.4626 0.140 Uiso 1 1 calc R . .
C4 C 0.8337(12) 0.9103(11) 0.4404(7) 0.109(5) Uiso 1 1 d . . .
H4A H 0.7712 0.8674 0.4253 0.130 Uiso 1 1 calc R . .
H4B H 0.8543 0.9249 0.4800 0.130 Uiso 1 1 calc R . .
C5 C 0.7966(13) 1.0014(8) 0.4089(5) 0.092(4) Uani 1 1 d . . .
H5A H 0.8513 1.0510 0.4300 0.110 Uiso 1 1 calc R . .
H5B H 0.7319 1.0214 0.4091 0.110 Uiso 1 1 calc R . .
C6 C 0.7712(7) 1.0020(6) 0.3470(4) 0.045(2) Uani 1 1 d . . .
C7 C 0.6702(7) 0.7014(7) 0.5492(4) 0.052(2) Uani 1 1 d . . .
C8 C 0.5535(8) 0.6645(10) 0.5133(6) 0.088(4) Uani 1 1 d . . .
H8A H 0.5537 0.5932 0.5132 0.106 Uiso 1 1 calc R . .
H8B H 0.5132 0.6860 0.5314 0.106 Uiso 1 1 calc R . .
C9 C 0.4983(10) 0.6999(11) 0.4532(6) 0.104(5) Uani 1 1 d . . .
H9A H 0.4251 0.6744 0.4343 0.125 Uiso 1 1 calc R . .
H9B H 0.4928 0.7708 0.4545 0.125 Uiso 1 1 calc R . .
C10 C 0.5401(12) 0.6792(11) 0.4159(7) 0.107(5) Uiso 1 1 d . . .
H10A H 0.6145 0.7016 0.4350 0.129 Uiso 1 1 calc R . .
H10B H 0.4997 0.7183 0.3811 0.129 Uiso 1 1 calc R . .
C11 C 0.5376(8) 0.5757(9) 0.3983(5) 0.076(3) Uani 1 1 d . . .
H11A H 0.5753 0.5350 0.4325 0.091 Uiso 1 1 calc R . .
H11B H 0.5753 0.5705 0.3770 0.091 Uiso 1 1 calc R . .
C13 C 1.0291(6) 0.5679(5) 0.6618(3) 0.0323(17) Uani 1 1 d . . .
C14 C 1.1351(8) 0.5215(6) 0.6790(4) 0.052(2) Uani 1 1 d . . .
H14A H 1.1873 0.5440 0.7176 0.063 Uiso 1 1 calc R . .
H14B H 1.1587 0.5455 0.6532 0.063 Uiso 1 1 calc R . .
C15 C 1.1383(9) 0.4104(6) 0.6788(4) 0.056(3) Uani 1 1 d . . .
H15A H 1.0745 0.3866 0.6442 0.067 Uiso 1 1 calc R . .
H15B H 1.2010 0.3897 0.6768 0.067 Uiso 1 1 calc R . .
C16 C 1.1430(8) 0.3637(6) 0.7302(4) 0.050(2) Uani 1 1 d . . .
H16A H 1.0773 0.3796 0.7302 0.059 Uiso 1 1 calc R . .
H16B H 1.2032 0.3917 0.7648 0.059 Uiso 1 1 calc R . .
C17 C 1.1562(8) 0.2505(6) 0.7322(4) 0.045(2) Uani 1 1 d . . .
H17A H 1.0951 0.2223 0.6981 0.054 Uiso 1 1 calc R . .
H17B H 1.2210 0.2345 0.7312 0.054 Uiso 1 1 calc R . .
C18 C 1.1637(6) 0.2046(5) 0.7852(3) 0.0361(18) Uani 1 1 d . . .
C19 C 1.1736(6) 0.8151(5) 0.7919(3) 0.0307(17) Uani 1 1 d . . .
C20 C 1.1645(7) 0.7579(5) 0.8367(3) 0.0375(18) Uani 1 1 d . . .
H20A H 1.1025 0.7829 0.8380 0.045 Uiso 1 1 calc R . .
H20B H 1.2281 0.7719 0.8738 0.045 Uiso 1 1 calc R . .
C21 C 1.1530(7) 0.6467(5) 0.8300(3) 0.041(2) Uani 1 1 d . . .
H21A H 1.0832 0.6303 0.7969 0.050 Uiso 1 1 calc R . .
H21B H 1.2087 0.6205 0.8235 0.050 Uiso 1 1 calc R . .
C22 C 1.1633(7) 0.6016(6) 0.8839(4) 0.047(2) Uani 1 1 d . . .
H22A H 1.1125 0.6343 0.8921 0.056 Uiso 1 1 calc R . .
H22B H 1.2354 0.6151 0.9159 0.056 Uiso 1 1 calc R . .
C23 C 1.1438(7) 0.4920(6) 0.8817(4) 0.050(2) Uani 1 1 d . . .
H23A H 1.1818 0.4610 0.8646 0.060 Uiso 1 1 calc R . .
H23B H 1.1763 0.4683 0.9211 0.060 Uiso 1 1 calc R . .
C25 C 1.3685(7) 0.7457(8) 0.7213(5) 0.065(3) Uani 1 1 d . . .
H25A H 1.3635 0.8033 0.7384 0.077 Uiso 1 1 calc R . .
C26 C 1.482(2) 0.6251(18) 0.7122(10) 0.209(10) Uiso 1 1 d . . .
H26A H 1.4138 0.5948 0.6859 0.313 Uiso 1 1 calc R . .
H26B H 1.5266 0.5791 0.7420 0.313 Uiso 1 1 calc R . .
H26C H 1.5172 0.6448 0.6917 0.313 Uiso 1 1 calc R . .
C27 C 1.5682(11) 0.7648(15) 0.7800(8) 0.170(10) Uani 1 1 d . . .
H27A H 1.5532 0.8207 0.7966 0.255 Uiso 1 1 calc R . .
H27B H 1.6027 0.7862 0.7592 0.255 Uiso 1 1 calc R . .
H27C H 1.6152 0.7204 0.8102 0.255 Uiso 1 1 calc R . .
C28 C 0.7897(8) 0.4501(7) 0.5279(4) 0.056(2) Uani 1 1 d . . .
H28A H 0.8203 0.5125 0.5355 0.067 Uiso 1 1 calc R . .
C29 C 0.7322(12) 0.3035(10) 0.4702(6) 0.113(5) Uani 1 1 d . . .
H29A H 0.7146 0.2852 0.4990 0.169 Uiso 1 1 calc R . .
H29B H 0.7817 0.2564 0.4700 0.169 Uiso 1 1 calc R . .
H29C H 0.6674 0.3048 0.4329 0.169 Uiso 1 1 calc R . .
C30 C 0.8178(10) 0.4448(10) 0.4464(5) 0.087(4) Uani 1 1 d . . .
H30A H 0.8503 0.5079 0.4609 0.131 Uiso 1 1 calc R . .
H30B H 0.7563 0.4522 0.4082 0.131 Uiso 1 1 calc R . .
H30C H 0.8695 0.4018 0.4451 0.131 Uiso 1 1 calc R . .
O7 O 0.3803(5) 0.5363(5) 0.3065(3) 0.0528(16) Uani 1 1 d . . .
O8 O 0.3762(5) 0.5099(5) 0.3877(3) 0.0624(18) Uani 1 1 d . . .
C12 C 0.4209(7) 0.5370(7) 0.3602(4) 0.047(2) Uani 1 1 d . . .
O15 O 1.0119(4) 0.3669(3) 0.8538(2) 0.0380(13) Uani 1 1 d . . .
O16 O 0.9553(4) 0.5183(4) 0.8200(2) 0.0409(13) Uani 1 1 d . . .
C24 C 1.0283(6) 0.4580(5) 0.8491(3) 0.0315(17) Uani 1 1 d . . .

loop_
_atom_site_aniso_label
_atom_site_aniso_U_11
_atom_site_aniso_U_22
_atom_site_aniso_U_33
_atom_site_aniso_U_23
_atom_site_aniso_U_13
_atom_site_aniso_U_12
Mn1 0.0379(7) 0.0260(6) 0.0393(7) 0.0007(5) 0.0213(6) 0.0044(5)
Mn2 0.0497(8) 0.0254(6) 0.0398(7) -0.0060(5) 0.0262(6) -0.0047(5)
Mn3 0.0412(7) 0.0256(6) 0.0373(7) 0.0041(5) 0.0220(6) -0.0013(5)
Mn4 0.0395(7) 0.0234(6) 0.0411(7) 0.0004(5) 0.0188(6) 0.0007(5)
O1 0.063(4) 0.064(4) 0.043(4) 0.002(3) 0.032(4) 0.007(3)
O2 0.065(5) 0.092(5) 0.039(4) 0.002(3) 0.025(4) -0.003(4)
O3 0.051(4) 0.033(3) 0.050(3) 0.005(3) 0.030(3) -0.001(3)
O4 0.073(4) 0.036(3) 0.052(4) 0.005(3) 0.039(3) -0.007(3)
O5 0.043(4) 0.038(4) 0.092(5) 0.009(3) 0.020(4) 0.007(3)
O6 0.041(3) 0.033(3) 0.043(3) -0.002(2) 0.014(3) -0.004(2)
O9 0.056(4) 0.028(3) 0.075(4) 0.008(3) 0.040(3) 0.005(3)
O10 0.044(3) 0.018(3) 0.053(3) 0.004(2) 0.022(3) 0.002(2)
O11 0.055(4) 0.020(3) 0.040(3) 0.005(2) 0.024(3) 0.004(2)
O12 0.098(5) 0.040(3) 0.064(4) 0.020(3) 0.060(4) 0.024(3)
O13 0.060(4) 0.038(3) 0.037(3) 0.003(2) 0.027(3) 0.006(3)
O14 0.055(3) 0.021(3) 0.050(3) 0.004(2) 0.033(3) -0.001(2)
O17 0.045(4) 0.047(4) 0.067(4) -0.004(3) 0.028(4) 0.011(3)
O18 0.086(5) 0.044(4) 0.051(4) -0.011(3) 0.043(4) -0.006(3)
N2 0.080(6) 0.065(5) 0.048(5) -0.006(4) 0.039(5) 0.010(4)
C1 0.077(8) 0.056(6) 0.036(5) 0.008(4) 0.028(6) 0.016(5)
C2 0.091(9) 0.114(10) 0.039(6) 0.016(6) 0.036(6) 0.027(7)
C3 0.144(13) 0.167(15) 0.058(8) 0.038(9) 0.064(9) 0.057(12)
C5 0.181(14) 0.055(7) 0.071(7) 0.018(6) 0.087(9) 0.026(8)
C6 0.060(6) 0.037(5) 0.048(5) 0.006(4) 0.034(5) 0.003(4)
C7 0.041(5) 0.056(6) 0.052(6) 0.011(5) 0.017(5) 0.009(4)
C8 0.035(6) 0.101(9) 0.119(10) 0.051(8) 0.032(6) 0.012(6)
C9 0.070(9) 0.113(11) 0.089(10) -0.033(9) 0.010(8) -0.030(8)
C11 0.051(6) 0.095(9) 0.087(8) -0.002(7) 0.039(6) -0.005(6)
C13 0.040(5) 0.029(4) 0.028(4) 0.003(3) 0.018(4) 0.001(3)
C14 0.061(6) 0.036(5) 0.077(7) 0.021(4) 0.047(5) 0.017(4)
C15 0.086(7) 0.030(5) 0.076(7) 0.017(4) 0.061(6) 0.018(4)
C16 0.070(6) 0.036(5) 0.046(5) 0.008(4) 0.032(5) 0.007(4)
C17 0.064(6) 0.029(4) 0.043(5) 0.007(4) 0.029(5) 0.008(4)
C18 0.037(4) 0.026(4) 0.044(5) 0.011(3) 0.019(4) 0.005(3)
C19 0.029(4) 0.024(4) 0.034(4) 0.002(3) 0.013(3) -0.005(3)
C20 0.044(5) 0.030(4) 0.036(4) 0.004(3) 0.018(4) -0.001(3)
C21 0.046(5) 0.027(4) 0.046(5) 0.004(3) 0.020(4) -0.009(3)
C22 0.050(5) 0.027(4) 0.046(5) 0.006(4) 0.012(4) -0.011(4)
C23 0.042(5) 0.031(4) 0.055(5) 0.014(4) 0.008(4) -0.008(4)
C25 0.031(5) 0.073(7) 0.082(7) -0.007(6) 0.023(5) 0.026(5)
C27 0.051(9) 0.25(2) 0.154(16) -0.102(16) 0.013(10) -0.010(11)
C28 0.075(7) 0.049(6) 0.040(5) -0.003(4) 0.027(5) 0.008(5)
C29 0.129(13) 0.099(11) 0.124(12) -0.051(9) 0.074(11) -0.025(9)
C30 0.105(10) 0.107(10) 0.071(8) 0.005(7) 0.060(8) 0.023(8)
O7 0.045(4) 0.070(4) 0.046(4) -0.016(3) 0.025(3) -0.006(3)
O8 0.052(4) 0.075(5) 0.052(4) -0.003(3) 0.021(3) -0.016(3)
C12 0.035(5) 0.052(5) 0.053(6) -0.007(4) 0.022(4) 0.000(4)
O15 0.044(3) 0.019(3) 0.055(3) -0.002(2) 0.028(3) -0.004(2)
O16 0.040(3) 0.028(3) 0.047(3) 0.004(2) 0.017(3) -0.001(2)
C24 0.038(4) 0.027(4) 0.035(4) -0.002(3) 0.022(4) -0.001(3)

loop_
_atom_type_symbol
_atom_type_description
_atom_type_scat_dispersion_real
_atom_type_scat_dispersion_imag
_atom_type_scat_source
C C 0.0033 0.0016 'International Tables Vol C Tables 4.2.6.8 and 6.1.1.4'
H H 0.0000 0.0000 'International Tables Vol C Tables 4.2.6.8 and 6.1.1.4'
Mn Mn 0.3368 0.7283 'International Tables Vol C Tables 4.2.6.8 and 6.1.1.4'
N N 0.0061 0.0033 'International Tables Vol C Tables 4.2.6.8 and 6.1.1.4'
O O 0.0106 0.0060 'International Tables Vol C Tables 4.2.6.8 and 6.1.1.4'

loop_
_geom_angle_atom_site_label_1
_geom_angle_atom_site_label_2
_geom_angle_atom_site_label_3
_geom_angle
_geom_angle_site_symmetry_1
_geom_angle_site_symmetry_3
O1 Mn1 O3 96.3(2) . 3_776
O1 Mn1 O17 95.3(2) . .
O3 Mn1 O17 86.0(2) 3_776 .
O1 Mn1 O13 171.2(2) . .
O3 Mn1 O13 92.4(2) 3_776 .
O17 Mn1 O13 86.6(2) . .
O1 Mn1 O10 87.0(2) . .
O3 Mn1 O10 168.6(2) 3_776 .
O17 Mn1 O10 104.6(2) . .
O13 Mn1 O10 84.2(2) . .
O1 Mn1 O15 88.8(2) . 2_756
O3 Mn1 O15 89.5(2) 3_776 2_756
O17 Mn1 O15 174.2(2) . 2_756
O13 Mn1 O15 89.9(2) . 2_756
O10 Mn1 O15 79.66(19) . 2_756
O1 Mn1 Mn4 75.21(18) . .
O3 Mn1 Mn4 128.87(15) 3_776 .
O17 Mn1 Mn4 144.18(18) . .
O13 Mn1 Mn4 98.26(17) . .
O10 Mn1 Mn4 41.61(13) . .
O15 Mn1 Mn4 41.05(13) 2_756 .
O8 Mn2 O9 172.2(2) 3_666 .
O8 Mn2 O6 93.2(2) 3_666 .
O9 Mn2 O6 92.3(2) . .
O8 Mn2 O18 90.2(3) 3_666 .
O9 Mn2 O18 84.8(2) . .
O6 Mn2 O18 85.7(2) . .
O8 Mn2 O14 85.8(2) 3_666 2_746
O9 Mn2 O14 89.7(2) . 2_746
O6 Mn2 O14 170.1(2) . 2_746
O18 Mn2 O14 104.0(2) . 2_746
O8 Mn2 O11 88.5(2) 3_666 2_756
O9 Mn2 O11 96.8(2) . 2_756
O6 Mn2 O11 91.8(2) . 2_756
O18 Mn2 O11 177.2(2) . 2_756
O14 Mn2 O11 78.39(18) 2_746 2_756
O8 Mn2 Mn3 72.58(18) 3_666 4_576
O9 Mn2 Mn3 107.82(18) . 4_576
O6 Mn2 Mn3 129.42(16) . 4_576
O18 Mn2 Mn3 140.42(17) . 4_576
O14 Mn2 Mn3 41.05(13) 2_746 4_576
O11 Mn2 Mn3 41.27(13) 2_756 4_576
O7 Mn3 O14 87.3(2) 2_655 3_776
O7 Mn3 O11 98.5(2) 2_655 3_766
O14 Mn3 O11 81.75(19) 3_776 3_766
O7 Mn3 O16 172.0(2) 2_655 4_575
O14 Mn3 O16 89.6(2) 3_776 4_575
O11 Mn3 O16 88.4(2) 3_766 4_575
O7 Mn3 O4 94.8(2) 2_655 .
O14 Mn3 O4 169.3(2) 3_776 .
O11 Mn3 O4 108.3(2) 3_766 .
O16 Mn3 O4 87.0(2) 4_575 .
O7 Mn3 O3 92.0(2) 2_655 .
O14 Mn3 O3 112.1(2) 3_776 .
O11 Mn3 O3 163.18(19) 3_766 .
O16 Mn3 O3 82.4(2) 4_575 .
O4 Mn3 O3 57.4(2) . .
O7 Mn3 C6 97.7(3) 2_655 .
O14 Mn3 C6 140.5(2) 3_776 .
O11 Mn3 C6 135.3(2) 3_766 .
O16 Mn3 C6 80.1(3) 4_575 .
O4 Mn3 C6 28.8(2) . .
O3 Mn3 C6 29.1(2) . .
O7 Mn3 Mn2 79.30(16) 2_655 4_575
O14 Mn3 Mn2 42.61(14) 3_776 4_575
O11 Mn3 Mn2 43.31(13) 3_766 4_575
O16 Mn3 Mn2 103.24(16) 4_575 4_575
O4 Mn3 Mn2 148.11(16) . 4_575
O3 Mn3 Mn2 152.94(14) . 4_575
C6 Mn3 Mn2 175.9(2) . 4_575
O12 Mn4 O2 179.7(3) 2_756 .
O12 Mn4 O15 87.5(2) 2_756 2_756
O2 Mn4 O15 92.6(2) . 2_756
O12 Mn4 O10 93.8(3) 2_756 .
O2 Mn4 O10 86.5(2) . .
O15 Mn4 O10 82.18(19) 2_756 .
O12 Mn4 O6 88.4(2) 2_756 .
O2 Mn4 O6 91.4(2) . .
O15 Mn4 O6 172.6(2) 2_756 .
O10 Mn4 O6 104.3(2) . .
O12 Mn4 O5 89.5(3) 2_756 .
O2 Mn4 O5 90.1(3) . .
O15 Mn4 O5 116.2(2) 2_756 .
O10 Mn4 O5 161.5(2) . .
O6 Mn4 O5 57.5(2) . .
O12 Mn4 C7 88.7(3) 2_756 .
O2 Mn4 C7 91.0(3) . .
O15 Mn4 C7 144.4(3) 2_756 .
O10 Mn4 C7 133.4(3) . .
O6 Mn4 C7 29.2(2) . .
O5 Mn4 C7 28.4(2) . .
O12 Mn4 Mn1 103.5(2) 2_756 .
O2 Mn4 Mn1 76.8(2) . .
O15 Mn4 Mn1 42.81(13) 2_756 .
O10 Mn4 Mn1 42.51(14) . .
O6 Mn4 Mn1 144.47(15) . .
O5 Mn4 Mn1 153.15(17) . .
C7 Mn4 Mn1 166.9(2) . .
C1 O1 Mn1 131.6(6) . .
C1 O2 Mn4 130.3(6) . .
C6 O3 Mn1 150.0(6) . 3_776
C6 O3 Mn3 89.3(5) . .
Mn1 O3 Mn3 106.6(2) 3_776 .
C6 O4 Mn3 91.4(5) . .
C7 O5 Mn4 90.1(5) . .
C7 O6 Mn2 140.8(6) . .
C7 O6 Mn4 92.0(5) . .
Mn2 O6 Mn4 109.5(2) . .
C13 O9 Mn2 147.2(5) . .
C13 O10 Mn4 126.5(5) . .
C13 O10 Mn1 137.1(5) . .
Mn4 O10 Mn1 95.89(19) . .
C18 O11 Mn3 133.6(5) . 3_766
C18 O11 Mn2 130.2(5) . 2_746
Mn3 O11 Mn2 95.43(18) 3_766 2_746
C18 O12 Mn4 141.9(5) . 2_746
C19 O13 Mn1 141.3(5) . .
C19 O14 Mn3 120.9(5) . 3_776
C19 O14 Mn2 133.8(5) . 2_756
Mn3 O14 Mn2 96.33(19) 3_776 2_756
C25 O17 Mn1 118.5(6) . .
C28 O18 Mn2 118.2(6) . .
C25 N1 C26 122.0(15) . .
C25 N1 C27 125.6(13) . .
C26 N1 C27 111.5(14) . .
C28 N2 C30 123.6(10) . .
C28 N2 C29 117.7(10) . .
C30 N2 C29 118.7(9) . .
O2 C1 O1 125.7(9) . .
O2 C1 C2 117.3(10) . .
O1 C1 C2 117.0(10) . .
C3 C2 C1 112.5(10) . .
C3 C2 H2A 109.1 . .
C1 C2 H2A 109.1 . .
C3 C2 H2B 109.1 . .
C1 C2 H2B 109.1 . .
H2A C2 H2B 107.8 . .
C2 C3 C4 123.4(13) . .
C2 C3 H3A 106.5 . .
C4 C3 H3A 106.5 . .
C2 C3 H3B 106.5 . .
C4 C3 H3B 106.5 . .
H3A C3 H3B 106.5 . .
C5 C4 C3 123.4(14) . .
C5 C4 H4A 106.5 . .
C3 C4 H4A 106.5 . .
C5 C4 H4B 106.5 . .
C3 C4 H4B 106.5 . .
H4A C4 H4B 106.5 . .
C4 C5 C6 117.4(10) . .
C4 C5 H5A 107.9 . .
C6 C5 H5A 107.9 . .
C4 C5 H5B 107.9 . .
C6 C5 H5B 107.9 . .
H5A C5 H5B 107.2 . .
O4 C6 O3 119.9(8) . .
O4 C6 C5 122.6(8) . .
O3 C6 C5 117.4(8) . .
O4 C6 Mn3 59.8(4) . .
O3 C6 Mn3 61.6(4) . .
C5 C6 Mn3 164.2(8) . .
O5 C7 O6 120.3(8) . .
O5 C7 C8 123.8(8) . .
O6 C7 C8 115.9(9) . .
O5 C7 Mn4 61.5(5) . .
O6 C7 Mn4 58.8(4) . .
C8 C7 Mn4 174.5(8) . .
C9 C8 C7 112.9(9) . .
C9 C8 H8A 109.0 . .
C7 C8 H8A 109.0 . .
C9 C8 H8B 109.0 . .
C7 C8 H8B 109.0 . .
H8A C8 H8B 107.8 . .
C10 C9 C8 121.3(13) . .
C10 C9 H9A 107.0 . .
C8 C9 H9A 107.0 . .
C10 C9 H9B 107.0 . .
C8 C9 H9B 107.0 . .
H9A C9 H9B 106.7 . .
C9 C10 C11 117.4(13) . .
C9 C10 H10A 108.0 . .
C11 C10 H10A 108.0 . .
C9 C10 H10B 108.0 . .
C11 C10 H10B 108.0 . .
H10A C10 H10B 107.2 . .
C10 C11 C12 112.2(10) . .
C10 C11 H11A 109.2 . .
C12 C11 H11A 109.2 . .
C10 C11 H11B 109.2 . .
C12 C11 H11B 109.2 . .
H11A C11 H11B 107.9 . .
O9 C13 O10 122.8(7) . .
O9 C13 C14 120.8(7) . .
O10 C13 C14 116.4(7) . .
C13 C14 C15 116.8(8) . .
C13 C14 H14A 108.1 . .
C15 C14 H14A 108.1 . .
C13 C14 H14B 108.1 . .
C15 C14 H14B 108.1 . .
H14A C14 H14B 107.3 . .
C16 C15 C14 114.2(8) . .
C16 C15 H15A 108.7 . .
C14 C15 H15A 108.7 . .
C16 C15 H15B 108.7 . .
C14 C15 H15B 108.7 . .
H15A C15 H15B 107.6 . .
C15 C16 C17 113.8(7) . .
C15 C16 H16A 108.8 . .
C17 C16 H16A 108.8 . .
C15 C16 H16B 108.8 . .
C17 C16 H16B 108.8 . .
H16A C16 H16B 107.7 . .
C18 C17 C16 113.2(7) . .
C18 C17 H17A 108.9 . .
C16 C17 H17A 108.9 . .
C18 C17 H17B 108.9 . .
C16 C17 H17B 108.9 . .
H17A C17 H17B 107.7 . .
O12 C18 O11 124.6(7) . .
O12 C18 C17 118.7(7) . .
O11 C18 C17 116.7(7) . .
O13 C19 O14 121.8(7) . .
O13 C19 C20 121.5(6) . .
O14 C19 C20 116.6(7) . .
C19 C20 C21 118.2(7) . .
C19 C20 H20A 107.8 . .
C21 C20 H20A 107.8 . .
C19 C20 H20B 107.8 . .
C21 C20 H20B 107.8 . .
H20A C20 H20B 107.1 . .
C22 C21 C20 109.9(7) . .
C22 C21 H21A 109.7 . .
C20 C21 H21A 109.7 . .
C22 C21 H21B 109.7 . .
C20 C21 H21B 109.7 . .
H21A C21 H21B 108.2 . .
C21 C22 C23 116.0(7) . .
C21 C22 H22A 108.3 . .
C23 C22 H22A 108.3 . .
C21 C22 H22B 108.3 . .
C23 C22 H22B 108.3 . .
H22A C22 H22B 107.4 . .
C24 C23 C22 117.0(7) . .
C24 C23 H23A 108.0 . .
C22 C23 H23A 108.0 . .
C24 C23 H23B 108.0 . .
C22 C23 H23B 108.0 . .
H23A C23 H23B 107.3 . .
O17 C25 N1 126.1(11) . .
O17 C25 H25A 117.0 . .
N1 C25 H25A 117.0 . .
N1 C26 H26A 109.5 . .
N1 C26 H26B 109.5 . .
H26A C26 H26B 109.5 . .
N1 C26 H26C 109.5 . .
H26A C26 H26C 109.5 . .
H26B C26 H26C 109.5 . .
N1 C27 H27A 109.5 . .
N1 C27 H27B 109.5 . .
H27A C27 H27B 109.5 . .
N1 C27 H27C 109.5 . .
H27A C27 H27C 109.5 . .
H27B C27 H27C 109.5 . .
O18 C28 N2 126.3(10) . .
O18 C28 H28A 116.9 . .
N2 C28 H28A 116.9 . .
N2 C29 H29A 109.5 . .
N2 C29 H29B 109.5 . .
H29A C29 H29B 109.5 . .
N2 C29 H29C 109.5 . .
H29A C29 H29C 109.5 . .
H29B C29 H29C 109.5 . .
N2 C30 H30A 109.5 . .
N2 C30 H30B 109.5 . .
H30A C30 H30B 109.5 . .
N2 C30 H30C 109.5 . .
H30A C30 H30C 109.5 . .
H30B C30 H30C 109.5 . .
C12 O7 Mn3 124.5(6) . 2_645
C12 O8 Mn2 134.9(6) . 3_666
O7 C12 O8 126.8(8) . .
O7 C12 C11 118.5(8) . .
O8 C12 C11 114.7(8) . .
C24 O15 Mn4 130.0(5) . 2_746
C24 O15 Mn1 133.5(5) . 2_746
Mn4 O15 Mn1 96.14(19) 2_746 2_746
C24 O16 Mn3 132.8(5) . 4_576
O16 C24 O15 124.1(7) . .
O16 C24 C23 119.5(7) . .
O15 C24 C23 116.4(7) . .

loop_
_geom_bond_atom_site_label_1
_geom_bond_atom_site_label_2
_geom_bond_distance
_geom_bond_site_symmetry_2
Mn1 O1 2.137(6) .
Mn1 O3 2.164(5) 3_776
Mn1 O17 2.171(6) .
Mn1 O13 2.187(6) .
Mn1 O10 2.212(5) .
Mn1 O15 2.225(5) 2_756
Mn1 Mn4 3.2559(19) .
Mn2 O8 2.120(7) 3_666
Mn2 O9 2.145(6) .
Mn2 O6 2.160(5) .
Mn2 O18 2.220(6) .
Mn2 O14 2.223(5) 2_746
Mn2 O11 2.248(5) 2_756
Mn2 Mn3 3.2626(19) 4_576
Mn3 O7 2.152(6) 2_655
Mn3 O14 2.156(5) 3_776
Mn3 O11 2.162(5) 3_766
Mn3 O16 2.181(5) 4_575
Mn3 O4 2.242(6) .
Mn3 O3 2.282(6) .
Mn3 C6 2.594(9) .
Mn3 Mn2 3.2626(19) 4_575
Mn4 O12 2.117(6) 2_756
Mn4 O2 2.124(7) .
Mn4 O15 2.150(5) 2_756
Mn4 O10 2.173(5) .
Mn4 O6 2.240(5) .
Mn4 O5 2.299(6) .
Mn4 C7 2.616(9) .
O1 C1 1.262(12) .
O2 C1 1.241(12) .
O3 C6 1.261(9) .
O3 Mn1 2.164(5) 3_776
O4 C6 1.249(10) .
O5 C7 1.243(11) .
O6 C7 1.275(10) .
O9 C13 1.244(9) .
O10 C13 1.274(9) .
O11 C18 1.279(9) .
O11 Mn3 2.162(5) 3_766
O11 Mn2 2.248(5) 2_746
O12 C18 1.235(10) .
O12 Mn4 2.117(6) 2_746
O13 C19 1.259(9) .
O14 C19 1.277(8) .
O14 Mn3 2.156(5) 3_776
O14 Mn2 2.223(5) 2_756
O17 C25 1.227(11) .
O18 C28 1.223(11) .
N1 C25 1.270(14) .
N1 C26 1.48(2) .
N1 C27 1.524(18) .
N2 C28 1.302(11) .
N2 C30 1.445(13) .
N2 C29 1.501(15) .
C1 C2 1.515(13) .
C2 C3 1.443(17) .
C2 H2A 0.9700 .
C2 H2B 0.9700 .
C3 C4 1.445(18) .
C3 H3A 0.9700 .
C3 H3B 0.9700 .
C4 C5 1.442(16) .
C4 H4A 0.9700 .
C4 H4B 0.9700 .
C5 C6 1.512(13) .
C5 H5A 0.9700 .
C5 H5B 0.9700 .
C7 C8 1.533(14) .
C8 C9 1.473(16) .
C8 H8A 0.9700 .
C8 H8B 0.9700 .
C9 C10 1.433(18) .
C9 H9A 0.9700 .
C9 H9B 0.9700 .
C10 C11 1.481(18) .
C10 H10A 0.9700 .
C10 H10B 0.9700 .
C11 C12 1.546(13) .
C11 H11A 0.9700 .
C11 H11B 0.9700 .
C13 C14 1.489(11) .
C14 C15 1.513(11) .
C14 H14A 0.9700 .
C14 H14B 0.9700 .
C15 C16 1.490(11) .
C15 H15A 0.9700 .
C15 H15B 0.9700 .
C16 C17 1.549(11) .
C16 H16A 0.9700 .
C16 H16B 0.9700 .
C17 C18 1.509(11) .
C17 H17A 0.9700 .
C17 H17B 0.9700 .
C19 C20 1.493(10) .
C20 C21 1.522(10) .
C20 H20A 0.9700 .
C20 H20B 0.9700 .
C21 C22 1.508(11) .
C21 H21A 0.9700 .
C21 H21B 0.9700 .
C22 C23 1.513(10) .
C22 H22A 0.9700 .
C22 H22B 0.9700 .
C23 C24 1.502(11) .
C23 H23A 0.9700 .
C23 H23B 0.9700 .
C25 H25A 0.9300 .
C26 H26A 0.9600 .
C26 H26B 0.9600 .
C26 H26C 0.9600 .
C27 H27A 0.9600 .
C27 H27B 0.9600 .
C27 H27C 0.9600 .
C28 H28A 0.9300 .
C29 H29A 0.9600 .
C29 H29B 0.9600 .
C29 H29C 0.9600 .
C30 H30A 0.9600 .
C30 H30B 0.9600 .
C30 H30C 0.9600 .
O7 C12 1.252(10) .
O7 Mn3 2.152(6) 2_645
O8 C12 1.255(11) .
O8 Mn2 2.120(7) 3_666
O15 C24 1.280(9) .
O15 Mn4 2.150(5) 2_746
O15 Mn1 2.225(5) 2_746
O16 C24 1.245(9) .
O16 Mn3 2.181(5) 4_576

loop_
_geom_torsion_atom_site_label_1
_geom_torsion_atom_site_label_2
_geom_torsion_atom_site_label_3
_geom_torsion_atom_site_label_4
_geom_torsion
_geom_torsion_site_symmetry_1
_geom_torsion_site_symmetry_2
_geom_torsion_site_symmetry_3
_geom_torsion_site_symmetry_4
O1 Mn1 Mn4 O12 -176.7(2) . . . 2_756
O3 Mn1 Mn4 O12 -90.6(3) 3_776 . . 2_756
O17 Mn1 Mn4 O12 105.0(3) . . . 2_756
O13 Mn1 Mn4 O12 9.2(2) . . . 2_756
O10 Mn1 Mn4 O12 80.8(3) . . . 2_756
O15 Mn1 Mn4 O12 -71.1(3) 2_756 . . 2_756
O1 Mn1 Mn4 O2 3.2(3) . . . .
O3 Mn1 Mn4 O2 89.3(3) 3_776 . . .
O17 Mn1 Mn4 O2 -75.1(4) . . . .
O13 Mn1 Mn4 O2 -170.9(3) . . . .
O10 Mn1 Mn4 O2 -99.4(3) . . . .
O15 Mn1 Mn4 O2 108.8(3) 2_756 . . .
O1 Mn1 Mn4 O15 -105.6(3) . . . 2_756
O3 Mn1 Mn4 O15 -19.5(3) 3_776 . . 2_756
O17 Mn1 Mn4 O15 176.1(4) . . . 2_756
O13 Mn1 Mn4 O15 80.3(3) . . . 2_756
O10 Mn1 Mn4 O15 151.8(3) . . . 2_756
O1 Mn1 Mn4 O10 102.5(3) . . . .
O3 Mn1 Mn4 O10 -171.3(3) 3_776 . . .
O17 Mn1 Mn4 O10 24.2(4) . . . .
O13 Mn1 Mn4 O10 -71.5(3) . . . .
O15 Mn1 Mn4 O10 -151.8(3) 2_756 . . .
O1 Mn1 Mn4 O6 76.6(3) . . . .
O3 Mn1 Mn4 O6 162.7(3) 3_776 . . .
O17 Mn1 Mn4 O6 -1.7(4) . . . .
O13 Mn1 Mn4 O6 -97.5(3) . . . .
O10 Mn1 Mn4 O6 -26.0(3) . . . .
O15 Mn1 Mn4 O6 -177.8(3) 2_756 . . .
O1 Mn1 Mn4 O5 -59.6(5) . . . .
O3 Mn1 Mn4 O5 26.6(5) 3_776 . . .
O17 Mn1 Mn4 O5 -137.9(5) . . . .
O13 Mn1 Mn4 O5 126.4(4) . . . .
O10 Mn1 Mn4 O5 -162.1(5) . . . .
O15 Mn1 Mn4 O5 46.1(5) 2_756 . . .
O1 Mn1 Mn4 C7 24.3(9) . . . .
O3 Mn1 Mn4 C7 110.5(9) 3_776 . . .
O17 Mn1 Mn4 C7 -54.0(10) . . . .
O13 Mn1 Mn4 C7 -149.7(9) . . . .
O10 Mn1 Mn4 C7 -78.2(10) . . . .
O15 Mn1 Mn4 C7 130.0(10) 2_756 . . .
O3 Mn1 O1 C1 -130.9(8) 3_776 . . .
O17 Mn1 O1 C1 142.5(8) . . . .
O13 Mn1 O1 C1 40.1(19) . . . .
O10 Mn1 O1 C1 38.2(8) . . . .
O15 Mn1 O1 C1 -41.6(8) 2_756 . . .
Mn4 Mn1 O1 C1 -2.3(8) . . . .
O12 Mn4 O2 C1 151(100) 2_756 . . .
O15 Mn4 O2 C1 33.6(9) 2_756 . . .
O10 Mn4 O2 C1 -48.4(9) . . . .
O6 Mn4 O2 C1 -152.7(9) . . . .
O5 Mn4 O2 C1 149.8(9) . . . .
C7 Mn4 O2 C1 178.2(9) . . . .
Mn1 Mn4 O2 C1 -6.5(8) . . . .
O7 Mn3 O3 C6 102.3(5) 2_655 . . .
O14 Mn3 O3 C6 -169.8(5) 3_776 . . .
O11 Mn3 O3 C6 -26.2(10) 3_766 . . .
O16 Mn3 O3 C6 -83.4(5) 4_575 . . .
O4 Mn3 O3 C6 7.9(5) . . . .
Mn2 Mn3 O3 C6 172.4(4) 4_575 . . .
O7 Mn3 O3 Mn1 -103.4(3) 2_655 . . 3_776
O14 Mn3 O3 Mn1 -15.6(3) 3_776 . . 3_776
O11 Mn3 O3 Mn1 128.0(6) 3_766 . . 3_776
O16 Mn3 O3 Mn1 70.8(2) 4_575 . . 3_776
O4 Mn3 O3 Mn1 162.1(3) . . . 3_776
C6 Mn3 O3 Mn1 154.2(6) . . . 3_776
Mn2 Mn3 O3 Mn1 -33.4(5) 4_575 . . 3_776
O7 Mn3 O4 C6 -97.2(5) 2_655 . . .
O14 Mn3 O4 C6 3.5(15) 3_776 . . .
O11 Mn3 O4 C6 162.2(5) 3_766 . . .
O16 Mn3 O4 C6 74.9(5) 4_575 . . .
O3 Mn3 O4 C6 -7.9(5) . . . .
Mn2 Mn3 O4 C6 -174.7(4) 4_575 . . .
O12 Mn4 O5 C7 -88.2(6) 2_756 . . .
O2 Mn4 O5 C7 91.8(6) . . . .
O15 Mn4 O5 C7 -175.2(5) 2_756 . . .
O10 Mn4 O5 C7 12.5(11) . . . .
O6 Mn4 O5 C7 0.2(5) . . . .
Mn1 Mn4 O5 C7 151.7(5) . . . .
O8 Mn2 O6 C7 26.2(9) 3_666 . . .
O9 Mn2 O6 C7 -159.3(9) . . . .
O18 Mn2 O6 C7 116.1(9) . . . .
O14 Mn2 O6 C7 -57.4(17) 2_746 . . .
O11 Mn2 O6 C7 -62.4(9) 2_756 . . .
Mn3 Mn2 O6 C7 -43.8(9) 4_576 . . .
O8 Mn2 O6 Mn4 145.7(3) 3_666 . . .
O9 Mn2 O6 Mn4 -39.8(3) . . . .
O18 Mn2 O6 Mn4 -124.3(3) . . . .
O14 Mn2 O6 Mn4 62.1(13) 2_746 . . .
O11 Mn2 O6 Mn4 57.1(3) 2_756 . . .
Mn3 Mn2 O6 Mn4 75.7(3) 4_576 . . .
O12 Mn4 O6 C7 90.3(5) 2_756 . . .
O2 Mn4 O6 C7 -89.5(5) . . . .
O15 Mn4 O6 C7 33.2(18) 2_756 . . .
O10 Mn4 O6 C7 -176.2(5) . . . .
O5 Mn4 O6 C7 -0.2(5) . . . .
Mn1 Mn4 O6 C7 -158.4(5) . . . .
O12 Mn4 O6 Mn2 -56.3(3) 2_756 . . .
O2 Mn4 O6 Mn2 123.9(3) . . . .
O15 Mn4 O6 Mn2 -113.4(16) 2_756 . . .
O10 Mn4 O6 Mn2 37.2(3) . . . .
O5 Mn4 O6 Mn2 -146.8(4) . . . .
C7 Mn4 O6 Mn2 -146.6(6) . . . .
Mn1 Mn4 O6 Mn2 55.0(4) . . . .
O8 Mn2 O9 C13 170.6(16) 3_666 . . .
O6 Mn2 O9 C13 35.2(10) . . . .
O18 Mn2 O9 C13 120.7(10) . . . .
O14 Mn2 O9 C13 -135.2(10) 2_746 . . .
O11 Mn2 O9 C13 -56.9(10) 2_756 . . .
Mn3 Mn2 O9 C13 -97.7(10) 4_576 . . .
O12 Mn4 O10 C13 81.4(6) 2_756 . . .
O2 Mn4 O10 C13 -98.5(6) . . . .
O15 Mn4 O10 C13 168.4(6) 2_756 . . .
O6 Mn4 O10 C13 -7.9(6) . . . .
O5 Mn4 O10 C13 -18.6(11) . . . .
C7 Mn4 O10 C13 -10.5(7) . . . .
Mn1 Mn4 O10 C13 -172.7(7) . . . .
O12 Mn4 O10 Mn1 -105.9(2) 2_756 . . .
O2 Mn4 O10 Mn1 74.2(3) . . . .
O15 Mn4 O10 Mn1 -18.9(2) 2_756 . . .
O6 Mn4 O10 Mn1 164.8(2) . . . .
O5 Mn4 O10 Mn1 154.1(7) . . . .
C7 Mn4 O10 Mn1 162.2(3) . . . .
O1 Mn1 O10 C13 100.4(7) . . . .
O3 Mn1 O10 C13 -152.2(10) 3_776 . . .
O17 Mn1 O10 C13 5.7(8) . . . .
O13 Mn1 O10 C13 -79.3(7) . . . .
O15 Mn1 O10 C13 -170.3(7) 2_756 . . .
Mn4 Mn1 O10 C13 171.4(8) . . . .
O1 Mn1 O10 Mn4 -70.9(2) . . . .
O3 Mn1 O10 Mn4 36.4(11) 3_776 . . .
O17 Mn1 O10 Mn4 -165.6(2) . . . .
O13 Mn1 O10 Mn4 109.4(2) . . . .
O15 Mn1 O10 Mn4 18.4(2) 2_756 . . .
O1 Mn1 O13 C19 -102.2(16) . . . .
O3 Mn1 O13 C19 68.8(8) 3_776 . . .
O17 Mn1 O13 C19 154.7(8) . . . .
O10 Mn1 O13 C19 -100.3(8) . . . .
O15 Mn1 O13 C19 -20.7(8) 2_756 . . .
Mn4 Mn1 O13 C19 -61.0(8) . . . .
O1 Mn1 O17 C25 133.8(8) . . . .
O3 Mn1 O17 C25 37.8(8) 3_776 . . .
O13 Mn1 O17 C25 -54.8(8) . . . .
O10 Mn1 O17 C25 -137.9(8) . . . .
O15 Mn1 O17 C25 -1(3) 2_756 . . .
Mn4 Mn1 O17 C25 -154.3(7) . . . .
O8 Mn2 O18 C28 132.8(7) 3_666 . . .
O9 Mn2 O18 C28 -53.1(7) . . . .
O6 Mn2 O18 C28 39.6(7) . . . .
O14 Mn2 O18 C28 -141.5(7) 2_746 . . .
O11 Mn2 O18 C28 70(5) 2_756 . . .
Mn3 Mn2 O18 C28 -164.9(6) 4_576 . . .
Mn4 O2 C1 O1 7.4(15) . . . .
Mn4 O2 C1 C2 -172.2(7) . . . .
Mn1 O1 C1 O2 -1.5(15) . . . .
Mn1 O1 C1 C2 178.0(7) . . . .
O2 C1 C2 C3 88.7(14) . . . .
O1 C1 C2 C3 -90.9(13) . . . .
C1 C2 C3 C4 -52(2) . . . .
C2 C3 C4 C5 -173.1(13) . . . .
C3 C4 C5 C6 50(2) . . . .
Mn3 O4 C6 O3 14.1(9) . . . .
Mn3 O4 C6 C5 -161.7(10) . . . .
Mn1 O3 C6 O4 -137.3(9) 3_776 . . .
Mn3 O3 C6 O4 -13.8(8) . . . .
Mn1 O3 C6 C5 38.7(16) 3_776 . . .
Mn3 O3 C6 C5 162.2(9) . . . .
Mn1 O3 C6 Mn3 -123.5(11) 3_776 . . .
C4 C5 C6 O4 23.6(19) . . . .
C4 C5 C6 O3 -152.3(12) . . . .
C4 C5 C6 Mn3 -70(3) . . . .
O7 Mn3 C6 O4 86.0(5) 2_655 . . .
O14 Mn3 C6 O4 -179.0(4) 3_776 . . .
O11 Mn3 C6 O4 -24.3(7) 3_766 . . .
O16 Mn3 C6 O4 -101.8(5) 4_575 . . .
O3 Mn3 C6 O4 166.1(9) . . . .
Mn2 Mn3 C6 O4 43(3) 4_575 . . .
O7 Mn3 C6 O3 -80.1(5) 2_655 . . .
O14 Mn3 C6 O3 14.9(7) 3_776 . . .
O11 Mn3 C6 O3 169.5(4) 3_766 . . .
O16 Mn3 C6 O3 92.0(5) 4_575 . . .
O4 Mn3 C6 O3 -166.1(9) . . . .
Mn2 Mn3 C6 O3 -123(2) 4_575 . . .
O7 Mn3 C6 C5 -171(2) 2_655 . . .
O14 Mn3 C6 C5 -76(2) 3_776 . . .
O11 Mn3 C6 C5 79(2) 3_766 . . .
O16 Mn3 C6 C5 2(2) 4_575 . . .
O4 Mn3 C6 C5 103(2) . . . .
O3 Mn3 C6 C5 -91(2) . . . .
Mn2 Mn3 C6 C5 147(2) 4_575 . . .
Mn4 O5 C7 O6 -0.4(9) . . . .
Mn4 O5 C7 C8 -178.2(10) . . . .
Mn2 O6 C7 O5 125.2(9) . . . .
Mn4 O6 C7 O5 0.4(9) . . . .
Mn2 O6 C7 C8 -56.8(13) . . . .
Mn4 O6 C7 C8 178.3(8) . . . .
Mn2 O6 C7 Mn4 124.8(8) . . . .
O12 Mn4 C7 O5 91.4(6) 2_756 . . .
O2 Mn4 C7 O5 -88.5(6) . . . .
O15 Mn4 C7 O5 7.3(8) 2_756 . . .
O10 Mn4 C7 O5 -174.6(5) . . . .
O6 Mn4 C7 O5 -179.6(9) . . . .
Mn1 Mn4 C7 O5 -109.1(10) . . . .
O12 Mn4 C7 O6 -89.0(5) 2_756 . . .
O2 Mn4 C7 O6 91.1(5) . . . .
O15 Mn4 C7 O6 -173.0(4) 2_756 . . .
O10 Mn4 C7 O6 5.1(7) . . . .
O5 Mn4 C7 O6 179.6(9) . . . .
Mn1 Mn4 C7 O6 70.5(11) . . . .
O12 Mn4 C7 C8 -105(8) 2_756 . . .
O2 Mn4 C7 C8 75(8) . . . .
O15 Mn4 C7 C8 171(8) 2_756 . . .
O10 Mn4 C7 C8 -11(8) . . . .
O6 Mn4 C7 C8 -16(7) . . . .
O5 Mn4 C7 C8 164(8) . . . .
Mn1 Mn4 C7 C8 55(8) . . . .
O5 C7 C8 C9 53.2(16) . . . .
O6 C7 C8 C9 -124.7(12) . . . .
Mn4 C7 C8 C9 -110(7) . . . .
C7 C8 C9 C10 58.5(18) . . . .
C8 C9 C10 C11 67.8(18) . . . .
C9 C10 C11 C12 65.4(16) . . . .
Mn2 O9 C13 O10 -4.4(15) . . . .
Mn2 O9 C13 C14 178.1(7) . . . .
Mn4 O10 C13 O9 -12.4(11) . . . .
Mn1 O10 C13 O9 178.4(5) . . . .
Mn4 O10 C13 C14 165.3(6) . . . .
Mn1 O10 C13 C14 -4.0(11) . . . .
O9 C13 C14 C15 7.9(12) . . . .
O10 C13 C14 C15 -169.7(7) . . . .
C13 C14 C15 C16 -78.7(11) . . . .
C14 C15 C16 C17 -175.0(8) . . . .
C15 C16 C17 C18 178.5(8) . . . .
Mn4 O12 C18 O11 -2.9(16) 2_746 . . .
Mn4 O12 C18 C17 176.9(7) 2_746 . . .
Mn3 O11 C18 O12 168.6(6) 3_766 . . .
Mn2 O11 C18 O12 1.1(12) 2_746 . . .
Mn3 O11 C18 C17 -11.2(11) 3_766 . . .
Mn2 O11 C18 C17 -178.8(5) 2_746 . . .
C16 C17 C18 O12 12.2(12) . . . .
C16 C17 C18 O11 -167.9(7) . . . .
Mn1 O13 C19 O14 -41.5(12) . . . .
Mn1 O13 C19 C20 139.5(7) . . . .
Mn3 O14 C19 O13 -12.1(10) 3_776 . . .
Mn2 O14 C19 O13 -150.8(6) 2_756 . . .
Mn3 O14 C19 C20 167.0(5) 3_776 . . .
Mn2 O14 C19 C20 28.3(10) 2_756 . . .
O13 C19 C20 C21 -9.3(11) . . . .
O14 C19 C20 C21 171.7(7) . . . .
C19 C20 C21 C22 170.8(7) . . . .
C20 C21 C22 C23 174.8(7) . . . .
C21 C22 C23 C24 -77.5(11) . . . .
Mn1 O17 C25 N1 -179.7(10) . . . .
C26 N1 C25 O17 4(2) . . . .
C27 N1 C25 O17 172.6(14) . . . .
Mn2 O18 C28 N2 177.9(8) . . . .
C30 N2 C28 O18 177.9(10) . . . .
C29 N2 C28 O18 1.2(16) . . . .
Mn3 O7 C12 O8 5.3(13) 2_645 . . .
Mn3 O7 C12 C11 -174.0(6) 2_645 . . .
Mn2 O8 C12 O7 -18.4(15) 3_666 . . .
Mn2 O8 C12 C11 160.9(7) 3_666 . . .
C10 C11 C12 O7 98.3(12) . . . .
C10 C11 C12 O8 -81.1(13) . . . .
Mn3 O16 C24 O15 -14.0(11) 4_576 . . .
Mn3 O16 C24 C23 166.7(6) 4_576 . . .
Mn4 O15 C24 O16 169.1(5) 2_746 . . .
Mn1 O15 C24 O16 -18.6(11) 2_746 . . .
Mn4 O15 C24 C23 -11.6(10) 2_746 . . .
Mn1 O15 C24 C23 160.7(6) 2_746 . . .
C22 C23 C24 O16 8.2(12) . . . .
C22 C23 C24 O15 -171.2(7) . . . .
